data_4502706
loop_
_publ_author_name
'Mahapatra, Sudarshan'
'Venugopala, K. N.'
'Guru Row, Tayur N.'

_publ_section_title
;
 A Device to Crystallize Organic Solids: Structure of Ciprofloxacin,
 Midazolam, and Ofloxacin as Targets
;
_journal_issue 4
_journal_name_full 'Crystal Growth &amp; Design'
_journal_page_first 1866
_journal_paper_doi 10.1021/cg901565q
_journal_volume 10
_journal_year 2010
_chemical_compound_source 'see text'
_chemical_formula_iupac '8-chloro- 6-(2-fluorophenyl)- 1-methyl- 4H-imidazo[1,5-a] [1,4]benzodiazepine'
_chemical_formula_moiety 'C18 H13 Cl F N3'
_chemical_formula_sum 'C18 H13 Cl F N3'
_chemical_formula_weight 325.76
_chemical_name_common Medazolam
_chemical_name_systematic ?
_space_group_IT_number 14
_symmetry_cell_setting monoclinic
_symmetry_Int_Tables_number 14
_symmetry_space_group_name_Hall '-P 2yn'
_symmetry_space_group_name_H-M 'P 1 21/n 1'
_atom_sites_solution_hydrogens geom
_atom_sites_solution_primary direct
_atom_sites_solution_secondary difmap
_cell_angle_alpha 90
_cell_angle_beta 92.497(5)
_cell_angle_gamma 90
_cell_formula_units_Z 4
_cell_length_a 7.5588(3)
_cell_length_b 13.6840(5)
_cell_length_c 15.1242(8)
_cell_measurement_reflns_used 3073
_cell_measurement_temperature 298(2)
_cell_measurement_theta_max 26.0
_cell_measurement_theta_min 3.0
_cell_volume 1562.88(12)
_computing_cell_refinement
;
CrysAlisPro, Oxford Diffraction Ltd.,
Version 1.171.33.32
;
_computing_data_collection
;
CrysAlisPro, Oxford Diffraction Ltd.,
Version 1.171.33.32 
;
_computing_data_reduction
;
CrysAlisPro, Oxford Diffraction Ltd.,
Version 1.171.33.32
;
_computing_molecular_graphics 'SHELXL97 (Sheldrick, 1997)'
_computing_publication_material 'PLATON (Spek, 2003)'
_computing_structure_refinement 'SHELXS 97 (Sheldrick, 1997)'
_computing_structure_solution
;
CrysAlisPro, Oxford Diffraction Ltd.,
Version 1.171.33.32
;
_diffrn_ambient_temperature 293(2)
_diffrn_detector_area_resol_mean 16.0839
_diffrn_measured_fraction_theta_full 0.999
_diffrn_measured_fraction_theta_max 0.999
_diffrn_measurement_device_type 'Goniometer Xcalibur, detector: Eos (Nova)'
_diffrn_measurement_method '\w scans'
_diffrn_radiation_monochromator graphite
_diffrn_radiation_probe x-ray
_diffrn_radiation_source 'Enhance (Mo) X-ray Source'
_diffrn_radiation_type MoK\a
_diffrn_radiation_wavelength 0.71073
_diffrn_reflns_av_R_equivalents 0.0880
_diffrn_reflns_av_sigmaI/netI 0.1226
_diffrn_reflns_limit_h_max 9
_diffrn_reflns_limit_h_min -9
_diffrn_reflns_limit_k_max 16
_diffrn_reflns_limit_k_min -16
_diffrn_reflns_limit_l_max 18
_diffrn_reflns_limit_l_min -18
_diffrn_reflns_number 16196
_diffrn_reflns_reduction_process ' ?'
_diffrn_reflns_theta_full 25.00
_diffrn_reflns_theta_max 26.00
_diffrn_reflns_theta_min 2.98
_diffrn_standards_number 0
_exptl_absorpt_coefficient_mu 0.257
_exptl_absorpt_correction_T_max 0.9949
_exptl_absorpt_correction_T_min 0.9269
_exptl_absorpt_correction_type multi-scan
_exptl_absorpt_process_details
;
CrysAlisPro, Oxford Diffraction Ltd.,
Version 1.171.33.34d (release 27-02-2009 CrysAlis171 .NET)
(compiled Feb 27 2009,15:38:38)
Empirical absorption correction using spherical harmonics,
 implemented in SCALE3 ABSPACK scaling algorithm.
;
_exptl_crystal_colour ' colorless'
_exptl_crystal_density_diffrn 1.385
_exptl_crystal_density_method 'Not Measured'
_exptl_crystal_description ' Plate'
_exptl_crystal_F_000 672
_exptl_crystal_size_max 0.3
_exptl_crystal_size_mid 0.1
_exptl_crystal_size_min 0.02
_refine_diff_density_max 0.281
_refine_diff_density_min -0.243
_refine_diff_density_rms 0.041
_refine_ls_extinction_method none
_refine_ls_goodness_of_fit_ref 0.811
_refine_ls_hydrogen_treatment constr
_refine_ls_matrix_type full
_refine_ls_number_parameters 208
_refine_ls_number_reflns 3073
_refine_ls_number_restraints 0
_refine_ls_restrained_S_all 0.811
_refine_ls_R_factor_all 0.1328
_refine_ls_R_factor_gt 0.0453
_refine_ls_shift/su_max 0.000
_refine_ls_shift/su_mean 0.000
_refine_ls_structure_factor_coef Fsqd
_refine_ls_weighting_details 'calc w=1/[\s^2^(Fo^2^)+(0.0440P)^2^+0.0000P] where P=(Fo^2^+2Fc^2^)/3'
_refine_ls_weighting_scheme calc
_refine_ls_wR_factor_gt 0.0902
_refine_ls_wR_factor_ref 0.1029
_reflns_number_gt 1385
_reflns_number_total 3073
_reflns_threshold_expression >2sigma(I)
_cod_data_source_file cg901565q_si_002.cif
_cod_data_source_block medazole
_cod_depositor_comments
;
The following automatic conversions were performed:
'__refine_special_details' tag replaced with
'_refine_special_details'.

Automatic conversion script
Id: cif_correct_tags 1440 2010-10-19 06:21:57Z saulius 

The following automatic conversions were performed:

'_symmetry_cell_setting' value 'Monoclinic' changed to 'monoclinic'
according to /home/saulius/struct/CIF-dictionaries/cif_core.dic
dictionary named 'cif_core.dic' version 2.4.2 from 2011-04-26.

Automatic conversion script
Id: cif_fix_values 1715 2011-07-08 13:25:40Z adriana 
;
_cod_original_sg_symbol_H-M 'P 21/n'
_cod_database_code 4502706

loop_
_symmetry_equiv_pos_site_id
_symmetry_equiv_pos_as_xyz
1 x,y,z
2 1/2-x,1/2+y,1/2-z
3 -x,-y,-z
4 1/2+x,1/2-y,1/2+z

loop_
_atom_site_aniso_label
_atom_site_aniso_U_11
_atom_site_aniso_U_22
_atom_site_aniso_U_33
_atom_site_aniso_U_23
_atom_site_aniso_U_13
_atom_site_aniso_U_12
Cl1 0.0441(5) 0.0487(5) 0.1012(8) -0.0063(4) 0.0193(5) 0.0102(4)
F1 0.0563(12) 0.0685(12) 0.0717(15) -0.0049(10) -0.0145(11) -0.0056(9)
N1 0.0354(15) 0.0497(14) 0.0323(15) -0.0040(12) -0.0013(12) 0.0006(11)
N2 0.0391(15) 0.0487(14) 0.0283(15) -0.0024(12) 0.0047(13) 0.0050(11)
N3 0.0519(18) 0.0627(16) 0.0393(17) -0.0037(14) 0.0092(15) 0.0053(14)
C1 0.0370(18) 0.0323(15) 0.039(2) -0.0010(14) 0.0053(16) 0.0047(13)
C2 0.042(2) 0.0406(17) 0.048(2) -0.0003(16) 0.0018(19) 0.0055(15)
C3 0.044(2) 0.044(2) 0.099(3) 0.002(2) 0.014(3) 0.0000(15)
C4 0.069(3) 0.052(2) 0.098(4) 0.018(2) 0.043(3) 0.006(2)
C5 0.087(3) 0.071(2) 0.058(3) 0.017(2) 0.021(3) 0.012(2)
C6 0.060(2) 0.061(2) 0.045(2) 0.0097(17) 0.009(2) 0.0032(16)
C7 0.0371(17) 0.0341(16) 0.0315(18) -0.0078(13) 0.0020(15) -0.0005(13)
C8 0.0308(17) 0.0525(17) 0.043(2) -0.0071(15) -0.0033(15) -0.0013(14)
C9 0.0328(17) 0.0448(17) 0.0359(19) 0.0001(15) 0.0017(16) 0.0004(14)
C10 0.0397(19) 0.0553(19) 0.051(2) -0.0023(17) 0.0095(19) 0.0064(15)
C11 0.047(2) 0.0514(18) 0.0308(19) 0.0005(16) 0.0035(17) 0.0017(16)
C12 0.068(3) 0.093(2) 0.036(2) -0.0046(19) -0.008(2) 0.007(2)
C13 0.0338(17) 0.0362(16) 0.0395(19) 0.0007(15) 0.0068(15) 0.0012(13)
C14 0.053(2) 0.0510(19) 0.047(2) 0.0147(16) 0.0084(18) 0.0116(16)
C15 0.048(2) 0.0421(18) 0.068(3) 0.0152(17) 0.0030(19) 0.0075(15)
C16 0.0351(17) 0.0349(16) 0.059(2) -0.0008(16) 0.0105(17) -0.0017(14)
C17 0.0358(18) 0.0384(16) 0.045(2) -0.0016(15) 0.0085(16) -0.0047(13)
C18 0.0294(16) 0.0327(15) 0.0368(18) -0.0005(14) 0.0027(14) -0.0018(12)

loop_
_atom_site_label
_atom_site_type_symbol
_atom_site_thermal_displace_type
_atom_site_fract_x
_atom_site_fract_y
_atom_site_fract_z
_atom_site_occupancy
_atom_site_U_iso_or_equiv
Cl1 Cl Uani 0.20944(10) 0.48454(5) 0.47922(6) 1.000 0.0642(4)
F1 F Uani 0.3513(2) 0.11799(11) 0.43903(13) 1.000 0.0660(8)
N1 N Uani 0.8354(3) 0.18684(15) 0.50779(14) 1.000 0.0392(8)
N2 N Uani 0.7505(3) 0.23848(15) 0.31737(15) 1.000 0.0386(8)
N3 N Uani 0.8992(3) 0.15513(16) 0.21978(17) 1.000 0.0511(10)
C1 C Uani 0.5535(4) 0.14588(17) 0.5585(2) 1.000 0.0360(10)
C2 C Uani 0.3980(4) 0.10417(19) 0.5255(2) 1.000 0.0435(11)
C3 C Uani 0.2890(4) 0.0475(2) 0.5737(3) 1.000 0.0620(14)
C4 C Uani 0.3389(5) 0.0305(2) 0.6606(3) 1.000 0.0719(18)
C5 C Uani 0.4916(5) 0.0705(2) 0.6976(3) 1.000 0.0715(16)
C6 C Uani 0.5990(4) 0.1276(2) 0.6466(2) 1.000 0.0551(12)
C7 C Uani 0.6692(4) 0.20491(17) 0.50179(18) 1.000 0.0342(10)
C8 C Uani 0.9496(3) 0.24550(19) 0.45114(18) 1.000 0.0422(10)
C9 C Uani 0.9138(4) 0.21808(18) 0.35748(19) 1.000 0.0378(10)
C10 C Uani 1.0026(4) 0.16784(19) 0.2960(2) 1.000 0.0485(11)
C11 C Uani 0.7478(4) 0.1986(2) 0.2339(2) 1.000 0.0430(11)
C12 C Uani 0.5917(4) 0.1982(2) 0.1720(2) 1.000 0.0660(14)
C13 C Uani 0.6198(3) 0.29712(18) 0.35729(18) 1.000 0.0364(10)
C14 C Uani 0.5352(4) 0.37056(19) 0.3090(2) 1.000 0.0502(11)
C15 C Uani 0.4104(4) 0.42797(19) 0.3470(2) 1.000 0.0527(13)
C16 C Uani 0.3703(4) 0.41193(19) 0.4332(2) 1.000 0.0428(10)
C17 C Uani 0.4527(3) 0.34066(18) 0.48270(19) 1.000 0.0395(10)
C18 C Uani 0.5809(3) 0.28174(17) 0.44554(18) 1.000 0.0329(9)
H3 H Uiso 0.18484 0.02142 0.54861 1.000 0.0745
H4 H Uiso 0.26852 -0.00870 0.69501 1.000 0.0861
H5 H Uiso 0.52286 0.05935 0.75686 1.000 0.0856
H6 H Uiso 0.70287 0.15386 0.67174 1.000 0.0661
H8A H Uiso 0.92561 0.31450 0.45914 1.000 0.0508
H8B H Uiso 1.07312 0.23365 0.46773 1.000 0.0508
H10 H Uiso 1.11798 0.14503 0.30436 1.000 0.0580
H12A H Uiso 0.49773 0.23471 0.19698 1.000 0.0990
H12B H Uiso 0.55364 0.13206 0.16159 1.000 0.0990
H12C H Uiso 0.62213 0.22745 0.11697 1.000 0.0990
H14 H Uiso 0.56302 0.38113 0.25050 1.000 0.0600
H15 H Uiso 0.35363 0.47736 0.31448 1.000 0.0631
H17 H Uiso 0.42357 0.33126 0.54120 1.000 0.0476

loop_
_atom_type_symbol
_atom_type_description
_atom_type_scat_dispersion_real
_atom_type_scat_dispersion_imag
_atom_type_scat_source
N N 0.0061 0.0033 'International Tables Vol C Tables 4.2.6.8 and 6.1.1.4'
F F 0.0171 0.0103 'International Tables Vol C Tables 4.2.6.8 and 6.1.1.4'
Cl Cl 0.1484 0.1585 'International Tables Vol C Tables 4.2.6.8 and 6.1.1.4'
H H 0.0000 0.0000 'International Tables Vol C Tables 4.2.6.8 and 6.1.1.4'
C C 0.0033 0.0016 'International Tables Vol C Tables 4.2.6.8 and 6.1.1.4'

loop_
_geom_angle_atom_site_label_1
_geom_angle_atom_site_label_2
_geom_angle_atom_site_label_3
_geom_angle
_geom_angle_publ_flag
C7 N1 C8 116.7(2) yes
C9 N2 C11 107.5(2) yes
C9 N2 C13 123.4(2) yes
C11 N2 C13 129.0(2) yes
C10 N3 C11 105.9(2) yes
C2 C1 C6 116.4(3) no
C2 C1 C7 121.9(3) no
C6 C1 C7 121.7(3) no
F1 C2 C1 118.3(3) yes
F1 C2 C3 117.2(3) yes
C1 C2 C3 124.5(3) no
C2 C3 C4 117.5(3) no
C3 C4 C5 120.9(3) no
C4 C5 C6 120.0(4) no
C1 C6 C5 120.7(3) no
N1 C7 C1 117.0(2) yes
N1 C7 C18 126.2(2) yes
C1 C7 C18 116.8(2) no
N1 C8 C9 109.3(2) yes
N2 C9 C8 119.5(2) yes
N2 C9 C10 105.1(2) yes
C8 C9 C10 135.2(3) no
N3 C10 C9 111.0(3) yes
N2 C11 N3 110.5(3) yes
N2 C11 C12 124.4(3) yes
N3 C11 C12 125.0(3) yes
N2 C13 C14 119.9(2) yes
N2 C13 C18 119.9(2) yes
C14 C13 C18 120.2(2) no
C13 C14 C15 120.4(3) no
C14 C15 C16 119.5(3) no
Cl1 C16 C15 118.5(2) yes
Cl1 C16 C17 120.0(2) yes
C15 C16 C17 121.5(3) no
C16 C17 C18 120.0(3) no
C7 C18 C13 123.0(2) no
C7 C18 C17 118.6(2) no
C13 C18 C17 118.5(2) no
C2 C3 H3 121.00 no
C4 C3 H3 121.00 no
C3 C4 H4 120.00 no
C5 C4 H4 119.00 no
C4 C5 H5 120.00 no
C6 C5 H5 120.00 no
C1 C6 H6 120.00 no
C5 C6 H6 120.00 no
N1 C8 H8A 110.00 no
N1 C8 H8B 110.00 no
C9 C8 H8A 110.00 no
C9 C8 H8B 110.00 no
H8A C8 H8B 108.00 no
N3 C10 H10 125.00 no
C9 C10 H10 124.00 no
C11 C12 H12A 110.00 no
C11 C12 H12B 109.00 no
C11 C12 H12C 109.00 no
H12A C12 H12B 109.00 no
H12A C12 H12C 109.00 no
H12B C12 H12C 109.00 no
C13 C14 H14 120.00 no
C15 C14 H14 120.00 no
C14 C15 H15 120.00 no
C16 C15 H15 120.00 no
C16 C17 H17 120.00 no
C18 C17 H17 120.00 no

loop_
_geom_bond_atom_site_label_1
_geom_bond_atom_site_label_2
_geom_bond_distance
_geom_bond_publ_flag
Cl1 C16 1.739(3) yes
F1 C2 1.353(4) yes
N1 C7 1.280(4) yes
N1 C8 1.479(3) yes
N2 C9 1.380(4) yes
N2 C11 1.375(4) yes
N2 C13 1.427(3) yes
N3 C10 1.375(4) yes
N3 C11 1.315(4) yes
C1 C2 1.380(4) no
C1 C6 1.384(4) no
C1 C7 1.489(4) no
C2 C3 1.365(5) no
C3 C4 1.371(6) no
C4 C5 1.374(5) no
C5 C6 1.385(5) no
C7 C18 1.492(4) no
C8 C9 1.479(4) no
C9 C10 1.357(4) no
C11 C12 1.474(4) no
C13 C14 1.383(4) no
C13 C18 1.395(4) no
C14 C15 1.373(4) no
C15 C16 1.369(4) no
C16 C17 1.363(4) no
C17 C18 1.397(3) no
C3 H3 0.9300 no
C4 H4 0.9300 no
C5 H5 0.9300 no
C6 H6 0.9300 no
C8 H8A 0.9700 no
C8 H8B 0.9700 no
C10 H10 0.9300 no
C12 H12A 0.9600 no
C12 H12B 0.9600 no
C12 H12C 0.9600 no
C14 H14 0.9300 no
C15 H15 0.9300 no
C17 H17 0.9300 no

loop_
_geom_contact_atom_site_label_1
_geom_contact_atom_site_label_2
_geom_contact_distance
_geom_contact_site_symmetry_2
_geom_contact_publ_flag
Cl1 Cl1 3.2822(11) 3_566 no
Cl1 C17 3.528(2) 3_666 no
Cl1 H8A 3.0900 3_666 no
F1 C17 3.204(3) . no
F1 C18 2.833(3) . no
F1 H8B 2.6800 1_455 no
F1 H10 2.6600 1_455 no
N1 N2 3.007(3) . no
N2 N3 2.211(3) . no
N2 N1 3.007(3) . no
N3 N2 2.211(3) . no
N1 H6 2.7500 . no
N1 H12C 2.9100 4_555 no
N3 H4 2.7200 3_656 no
N3 H17 2.7200 4_554 no
C1 C3 3.553(4) 3_656 no
C2 C2 3.347(4) 3_656 no
C2 C17 3.330(4) . no
C2 C3 3.531(4) 3_656 no
C3 C2 3.531(4) 3_656 no
C3 C1 3.553(4) 3_656 no
C4 C11 3.591(4) 3_656 no
C4 C14 3.548(5) 4_455 no
C8 C12 3.549(4) 4_555 no
C11 C4 3.591(4) 3_656 no
C12 C14 3.181(4) . no
C12 C8 3.549(4) 4_454 no
C14 C4 3.548(5) 4_554 no
C14 C12 3.181(4) . no
C17 Cl1 3.528(2) 3_666 no
C17 C2 3.330(4) . no
C17 F1 3.204(3) . no
C18 F1 2.833(3) . no
C1 H17 2.7300 . no
C4 H14 2.8100 4_455 no
C8 H12C 2.8000 4_555 no
C10 H4 3.0000 3_656 no
C11 H4 2.8200 3_656 no
C11 H14 2.8800 . no
C12 H14 2.7800 . no
C13 H8A 2.7300 . no
C13 H12A 2.7000 . no
C14 H12A 2.5200 . no
C18 H8A 2.6400 . no
H4 N3 2.7200 3_656 no
H4 C10 3.0000 3_656 no
H4 C11 2.8200 3_656 no
H4 H14 2.5100 4_455 no
H6 N1 2.7500 . no
H8A C13 2.7300 . no
H8A C18 2.6400 . no
H8A Cl1 3.0900 3_666 no
H8B F1 2.6800 1_655 no
H8B H12C 2.3300 4_555 no
H10 F1 2.6600 1_655 no
H12A C13 2.7000 . no
H12A C14 2.5200 . no
H12A H14 2.2100 . no
H12C N1 2.9100 4_454 no
H12C C8 2.8000 4_454 no
H12C H8B 2.3300 4_454 no
H14 C11 2.8800 . no
H14 C12 2.7800 . no
H14 H12A 2.2100 . no
H14 C4 2.8100 4_554 no
H14 H4 2.5100 4_554 no
H17 C1 2.7300 . no
H17 N3 2.7200 4_455 no

loop_
_geom_torsion_atom_site_label_1
_geom_torsion_atom_site_label_2
_geom_torsion_atom_site_label_3
_geom_torsion_atom_site_label_4
_geom_torsion
_geom_torsion_publ_flag
C8 N1 C7 C1 179.8(2) no
C8 N1 C7 C18 -2.3(4) no
C7 N1 C8 C9 -68.8(3) no
C11 N2 C9 C8 -175.2(2) no
C11 N2 C9 C10 0.7(3) no
C13 N2 C9 C8 9.0(4) no
C13 N2 C9 C10 -175.2(2) no
C9 N2 C11 N3 -0.2(3) no
C9 N2 C11 C12 175.3(3) no
C13 N2 C11 N3 175.4(2) no
C13 N2 C11 C12 -9.1(4) no
C9 N2 C13 C14 132.5(3) no
C9 N2 C13 C18 -45.9(3) no
C11 N2 C13 C14 -42.4(4) no
C11 N2 C13 C18 139.2(3) no
C11 N3 C10 C9 0.8(3) no
C10 N3 C11 N2 -0.4(3) no
C10 N3 C11 C12 -175.9(3) no
C6 C1 C2 F1 -178.2(2) no
C6 C1 C2 C3 0.2(4) no
C7 C1 C2 F1 0.0(4) no
C7 C1 C2 C3 178.4(3) no
C2 C1 C6 C5 -0.2(4) no
C7 C1 C6 C5 -178.4(3) no
C2 C1 C7 N1 -133.8(3) no
C2 C1 C7 C18 48.1(3) no
C6 C1 C7 N1 44.3(4) no
C6 C1 C7 C18 -133.8(3) no
F1 C2 C3 C4 177.8(3) no
C1 C2 C3 C4 -0.6(4) no
C2 C3 C4 C5 1.0(5) no
C3 C4 C5 C6 -1.1(5) no
C4 C5 C6 C1 0.7(5) no
N1 C7 C18 C13 45.9(4) no
N1 C7 C18 C17 -134.5(3) no
C1 C7 C18 C13 -136.2(3) no
C1 C7 C18 C17 43.4(3) no
N1 C8 C9 N2 66.2(3) no
N1 C8 C9 C10 -108.1(3) no
N2 C9 C10 N3 -0.9(3) no
C8 C9 C10 N3 173.9(3) no
N2 C13 C14 C15 -179.4(2) no
C18 C13 C14 C15 -1.0(4) no
N2 C13 C18 C7 -0.6(4) no
N2 C13 C18 C17 179.8(2) no
C14 C13 C18 C7 -179.0(2) no
C14 C13 C18 C17 1.3(4) no
C13 C14 C15 C16 0.0(4) no
C14 C15 C16 Cl1 -179.1(2) no
C14 C15 C16 C17 0.6(4) no
Cl1 C16 C17 C18 179.46(19) no
C15 C16 C17 C18 -0.2(4) no
C16 C17 C18 C7 179.6(2) no
C16 C17 C18 C13 -0.7(4) no

loop_
_cod_related_entry_id
_cod_related_entry_database
_cod_related_entry_code
1 ChemSpider 4047
